data_1527259
loop_
_publ_author_name
'Crama, W.J.'

_publ_section_title
;
 The cooperative Jahn-Teller distorted structure of Rb Cu Cl3
;
_journal_name_full 'Journal of Solid State Chemistry'
_journal_page_first 168
_journal_page_last 172
_journal_volume 39
_journal_year 1981
_chemical_formula_sum 'Cl3 Cu Rb'
_chemical_name_systematic 'Rb Cu Cl3'
_space_group_IT_number 5
_symmetry_space_group_name_Hall 'C 2y'
_symmetry_space_group_name_H-M 'C 1 2 1'
_cell_angle_alpha 90
_cell_angle_beta 91.93
_cell_angle_gamma 90
_cell_formula_units_Z 8
_cell_length_a 11.932
_cell_length_b 6.844
_cell_length_c 12.244
_cell_volume 999.310
_citation_journal_id_ASTM JSSCBI
_cod_data_source_file Crama_JSSCBI_1981_1505.cif
_cod_data_source_block Cl3Cu1Rb1
_cod_original_cell_volume 999.3098
_cod_original_formula_sum 'Cl3 Cu1 Rb1'
_cod_database_code 1527259

loop_
_symmetry_equiv_pos_as_xyz
x,y,z
-x,y,-z
x+1/2,y+1/2,z
-x+1/2,y+1/2,-z

loop_
_atom_site_label
_atom_site_type_symbol
_atom_site_fract_x
_atom_site_fract_y
_atom_site_fract_z
_atom_site_occupancy
_atom_site_U_iso_or_equiv
Cl6 Cl-1 0.068 -0.241 0.88 1 0.0
Rb1 Rb+1 0.342 -0.029 0.381 1 0.0
Cl1 Cl-1 0.168 -0.019 0.158 1 0.0
Cl4 Cl-1 0.087 0.254 0.896 1 0.0
Cl3 Cl-1 0.093 0.158 0.392 1 0.0
Rb2 Rb+1 0.324 0.007 0.868 1 0.0
Cl2 Cl-1 0.157 -0.06 0.659 1 0.0
Cu3 Cu+2 -0.001 -0.016 0.245 1 0.0
Cu1 Cu+2 0 0 0 1 0.0
Cu2 Cu+2 0 -0.051 0.5 1 0.0
Cl5 Cl-1 0.073 -0.302 0.394 1 0.0
